data_4135529
loop_
_publ_author_name
'Li, Jun'
'Daniliuc, Constantin G.'
'Kartha, Kalathil K.'
'Fern\'andez, Gustavo'
'Kehr, Gerald'
'Erker, Gerhard'

_publ_section_title
;
 Introducing the Dihydro-1,3-azaboroles: Convenient Entry by a
 Three-Component Reaction, Synthetic and Photophysical Application
;
_journal_name_full 'Journal of the American Chemical Society'
_journal_paper_doi 10.1021/jacs.0c12236
_journal_year 2021
_chemical_formula_sum 'C47 H56 B F9 N P'
_chemical_formula_weight 847.70
_space_group_crystal_system monoclinic
_space_group_IT_number 14
_space_group_name_Hall '-P 2ybc'
_space_group_name_H-M_alt 'P 1 21/c 1'
_atom_sites_solution_hydrogens geom
_audit_creation_method 'APEX3 v2016.1-0'
_cell_angle_alpha 90
_cell_angle_beta 102.563(5)
_cell_angle_gamma 90
_cell_formula_units_Z 4
_cell_length_a 12.9016(11)
_cell_length_b 12.5211(11)
_cell_length_c 27.465(2)
_cell_measurement_reflns_used 9686
_cell_measurement_temperature 100.(2)
_cell_measurement_theta_max 65.6101
_cell_measurement_theta_min 3.8965
_cell_volume 4330.5(6)
_computing_cell_refinement 'SAINT V8.37A (Bruker AXS Inc., 2015)'
_computing_data_collection 'APEX3 v2016.1-0 (Bruker AXS Inc., 2016)'
_computing_data_reduction 'SAINT V8.37A (Bruker AXS Inc., 2015)'
_computing_molecular_graphics 'APEX3 v2016.1-0 (Bruker AXS Inc., 2016)'
_computing_publication_material 'APEX3 v2016.1-0 (Bruker AXS Inc., 2016)'
_computing_structure_refinement 'SHELXL-2014/7 (Sheldrick, 2014)'
_computing_structure_solution 'SHELXL-2014/7 (Sheldrick, 2014)'
_diffrn_ambient_temperature 100.(2)
_diffrn_detector_area_resol_mean 8.3333
_diffrn_measured_fraction_theta_full 0.996
_diffrn_measured_fraction_theta_max 0.996
_diffrn_measurement_device_type 'Kappa CCD APEXII'
_diffrn_measurement_method 'phi / omega scans'
_diffrn_radiation_monochromator graphite
_diffrn_radiation_type CuK\a
_diffrn_radiation_wavelength 1.54178
_diffrn_reflns_av_R_equivalents 0.0788
_diffrn_reflns_av_unetI/netI 0.0427
_diffrn_reflns_limit_h_max 15
_diffrn_reflns_limit_h_min -15
_diffrn_reflns_limit_k_max 14
_diffrn_reflns_limit_k_min -14
_diffrn_reflns_limit_l_max 32
_diffrn_reflns_limit_l_min -32
_diffrn_reflns_number 64524
_diffrn_reflns_theta_full 66.90
_diffrn_reflns_theta_max 66.90
_diffrn_reflns_theta_min 4.83
_diffrn_source 'fine-focus sealed tube'
_diffrn_source_type 'fine-focus sealed tube'
_exptl_absorpt_coefficient_mu 1.186
_exptl_absorpt_correction_T_max 0.81
_exptl_absorpt_correction_T_min 0.65
_exptl_absorpt_correction_type multi-scan
_exptl_absorpt_process_details
;
Bruker AXS (2014). SADABS, Version 2014/5, Bruker AXS Inc., Madison, Wisconsin,
USA.
;
_exptl_crystal_colour 'pale red'
_exptl_crystal_density_diffrn 1.300
_exptl_crystal_density_method 'not measured'
_exptl_crystal_description prism
_exptl_crystal_F_000 1784
_exptl_crystal_size_max 0.240
_exptl_crystal_size_mid 0.180
_exptl_crystal_size_min 0.180
_refine_diff_density_max 0.363
_refine_diff_density_min -0.311
_refine_ls_extinction_method none
_refine_ls_goodness_of_fit_ref 1.123
_refine_ls_hydrogen_treatment constr
_refine_ls_matrix_type full
_refine_ls_number_parameters 817
_refine_ls_number_reflns 7680
_refine_ls_number_restraints 721
_refine_ls_restrained_S_all 1.113
_refine_ls_R_factor_all 0.1053
_refine_ls_R_factor_gt 0.0851
_refine_ls_shift/su_max 0.000
_refine_ls_shift/su_mean 0.000
_refine_ls_structure_factor_coef Fsqd
_refine_ls_weighting_details 'w=1/[\s^2^(Fo^2^)+(0.0166P)^2^+14.8976P] where P=(Fo^2^+2Fc^2^)/3'
_refine_ls_weighting_scheme calc
_refine_ls_wR_factor_gt 0.1684
_refine_ls_wR_factor_ref 0.1776
_reflns_number_gt 6002
_reflns_number_total 7680
_reflns_threshold_expression 'I > 2\s(I)'
_cod_data_source_file ja0c12236_si_002.cif
_cod_data_source_block erk9300
_cod_database_code 4135529

loop_
_space_group_symop_operation_xyz
'x, y, z'
'-x, y+1/2, -z+1/2'
'-x, -y, -z'
'x, -y-1/2, z-1/2'

loop_
_atom_site_type_symbol
_atom_site_label
_atom_site_fract_x
_atom_site_fract_y
_atom_site_fract_z
_atom_site_U_iso_or_equiv
_atom_site_adp_type
_atom_site_calc_flag
_atom_site_refinement_flags_adp
_atom_site_refinement_flags_occupancy
_atom_site_refinement_flags_posn
_atom_site_occupancy
_atom_site_disorder_assembly
_atom_site_disorder_group
N N1 0.5545(2) 0.4549(3) 0.64849(11) 0.0267(7) Uani d . . . 1.0 . .
B B1 0.3861(4) 0.3858(4) 0.60883(17) 0.0295(10) Uani d . . . 1.0 . .
C C1 0.4816(3) 0.4866(3) 0.68195(13) 0.0269(9) Uani d . . . 1.0 . .
H H1 0.4777 0.5664 0.6814 0.032 Uiso calc U . R 1.0 . .
C C4 0.5238(3) 0.4527(4) 0.73753(15) 0.0356(10) Uani d . . . 1.0 . .
C C5 0.5060(4) 0.3339(4) 0.74393(18) 0.0538(15) Uani d . . . 1.0 . .
H H5A 0.5345 0.2937 0.7192 0.081 Uiso calc U . R 1.0 . .
H H5B 0.4297 0.3198 0.7392 0.081 Uiso calc U . R 1.0 . .
H H5C 0.5423 0.3116 0.7775 0.081 Uiso calc U . R 1.0 . .
C C6 0.4656(4) 0.5199(5) 0.77105(16) 0.0518(14) Uani d . . . 1.0 . .
H H6A 0.3891 0.5064 0.7613 0.078 Uiso calc U . R 1.0 . .
H H6B 0.4794 0.5959 0.7669 0.078 Uiso calc U . R 1.0 . .
H H6C 0.4917 0.4996 0.806 0.078 Uiso calc U . R 1.0 . .
C C7 0.6419(3) 0.4784(4) 0.75605(15) 0.0383(11) Uani d . . . 1.0 . .
H H7A 0.6606 0.4739 0.7925 0.057 Uiso calc U . R 1.0 . .
H H7B 0.6562 0.5507 0.7456 0.057 Uiso calc U . R 1.0 . .
H H7C 0.6845 0.427 0.7419 0.057 Uiso calc U . R 1.0 . .
C C3 0.5028(3) 0.4018(3) 0.60914(14) 0.0279(9) Uani d . . . 1.0 . .
H H3 0.5354 0.3761 0.5836 0.033 Uiso calc U . R 1.0 . .
C C2 0.3732(3) 0.4456(3) 0.65370(14) 0.0300(9) Uani d . . D 1.0 . .
P P1 0.26223(16) 0.4646(2) 0.68336(8) 0.0290(5) Uani d U P D 0.843(6) A 1
C C21 0.2164(4) 0.6058(5) 0.6825(2) 0.0266(13) Uani d U P D 0.843(6) A 1
C C22 0.1479(4) 0.6236(5) 0.71617(19) 0.0362(13) Uani d U P D 0.843(6) A 1
C C23 0.1061(8) 0.7244(6) 0.7198(4) 0.0388(18) Uani d U P D 0.843(6) A 1
H H23 0.06 0.7352 0.7421 0.047 Uiso calc U P R 0.843(6) A 1
C C24 0.1295(4) 0.8109(5) 0.6919(2) 0.0398(14) Uani d U P D 0.843(6) A 1
C C25 0.2000(4) 0.7937(4) 0.66078(19) 0.0335(13) Uani d U P D 0.843(6) A 1
H H25 0.219 0.8523 0.6426 0.04 Uiso calc U P R 0.843(6) A 1
C C26 0.2438(4) 0.6933(5) 0.6554(2) 0.0298(13) Uani d U P D 0.843(6) A 1
C C27 0.1178(5) 0.5374(5) 0.7484(2) 0.0443(15) Uani d U P D 0.843(6) A 1
H H27A 0.0737 0.4841 0.7273 0.066 Uiso calc U P R 0.843(6) A 1
H H27B 0.0778 0.5687 0.7714 0.066 Uiso calc U P R 0.843(6) A 1
H H27C 0.1821 0.5031 0.7675 0.066 Uiso calc U P R 0.843(6) A 1
C C28 0.0818(5) 0.9202(5) 0.6951(2) 0.0525(18) Uani d U P D 0.843(6) A 1
H H28A 0.0045 0.9161 0.6835 0.079 Uiso calc U P R 0.843(6) A 1
H H28B 0.1107 0.9702 0.674 0.079 Uiso calc U P R 0.843(6) A 1
H H28C 0.0993 0.945 0.7297 0.079 Uiso calc U P R 0.843(6) A 1
C C29 0.3170(6) 0.6899(6) 0.6194(3) 0.0345(16) Uani d U P D 0.843(6) A 1
H H29A 0.3447 0.6173 0.6182 0.052 Uiso calc U P R 0.843(6) A 1
H H29B 0.3761 0.7395 0.6306 0.052 Uiso calc U P R 0.843(6) A 1
H H29C 0.2777 0.7107 0.5861 0.052 Uiso calc U P R 0.843(6) A 1
C C11 0.1493(4) 0.3893(5) 0.6459(2) 0.0310(13) Uani d U P D 0.843(6) A 1
C C12 0.1221(5) 0.2936(5) 0.6674(2) 0.0323(14) Uani d U P D 0.843(6) A 1
C C13 0.0396(5) 0.2300(5) 0.6405(2) 0.0355(15) Uani d U P D 0.843(6) A 1
H H13 0.0217 0.1657 0.6551 0.043 Uiso calc U P R 0.843(6) A 1
C C14 -0.0169(6) 0.2582(6) 0.5932(3) 0.0339(16) Uani d U P D 0.843(6) A 1
C C15 0.0089(7) 0.3532(6) 0.5730(3) 0.0329(16) Uani d U P D 0.843(6) A 1
H H15 -0.0296 0.3738 0.5409 0.039 Uiso calc U P R 0.843(6) A 1
C C16 0.0900(6) 0.4203(6) 0.5984(2) 0.0291(15) Uani d U P D 0.843(6) A 1
C C17 0.1737(5) 0.2556(5) 0.7194(2) 0.0380(14) Uani d U P D 0.843(6) A 1
H H17A 0.2511 0.2551 0.7233 0.057 Uiso calc U P R 0.843(6) A 1
H H17B 0.1491 0.1832 0.7244 0.057 Uiso calc U P R 0.843(6) A 1
H H17C 0.1544 0.3038 0.7441 0.057 Uiso calc U P R 0.843(6) A 1
C C18 -0.1060(8) 0.1885(8) 0.5647(4) 0.045(2) Uani d U P D 0.843(6) A 1
H H18A -0.1555 0.2324 0.5407 0.068 Uiso calc U P R 0.843(6) A 1
H H18B -0.1439 0.1555 0.5881 0.068 Uiso calc U P R 0.843(6) A 1
H H18C -0.0763 0.1326 0.5468 0.068 Uiso calc U P R 0.843(6) A 1
C C19 0.1102(9) 0.5233(7) 0.5736(4) 0.0361(19) Uani d U P D 0.843(6) A 1
H H19A 0.0748 0.521 0.5382 0.054 Uiso calc U P R 0.843(6) A 1
H H19B 0.1868 0.5326 0.5767 0.054 Uiso calc U P R 0.843(6) A 1
H H19C 0.0822 0.5832 0.5898 0.054 Uiso calc U P R 0.843(6) A 1
P P1A 0.2648(8) 0.4191(11) 0.6845(4) 0.032(3) Uani d U P D 0.157(6) A 2
C C21A 0.2149(18) 0.5595(16) 0.6943(8) 0.018(6) Uani d U P D 0.157(6) A 2
C C22A 0.157(2) 0.5604(18) 0.7325(9) 0.036(7) Uani d U P D 0.157(6) A 2
C C23A 0.108(2) 0.6553(18) 0.7420(10) 0.044(8) Uani d U P D 0.157(6) A 2
H H23A 0.0684 0.6554 0.7675 0.052 Uiso calc U P R 0.157(6) A 2
C C24A 0.113(4) 0.751(2) 0.7154(19) 0.029(8) Uani d U P D 0.157(6) A 2
C C25A 0.179(2) 0.7510(19) 0.6812(10) 0.039(6) Uani d U P D 0.157(6) A 2
H H25A 0.1913 0.8159 0.6654 0.047 Uiso calc U P R 0.157(6) A 2
C C26A 0.2281(19) 0.6561(17) 0.6697(9) 0.012(5) Uani d U P D 0.157(6) A 2
C C27A 0.139(2) 0.461(2) 0.7604(10) 0.043(8) Uani d U P D 0.157(6) A 2
H H27D 0.178 0.4009 0.7499 0.064 Uiso calc U P R 0.157(6) A 2
H H27E 0.1635 0.4723 0.7963 0.064 Uiso calc U P R 0.157(6) A 2
H H27F 0.0627 0.4436 0.753 0.064 Uiso calc U P R 0.157(6) A 2
C C28A 0.060(3) 0.850(2) 0.7284(14) 0.062(10) Uani d U P D 0.157(6) A 2
H H28D 0.0173 0.8328 0.7529 0.094 Uiso calc U P R 0.157(6) A 2
H H28E 0.1136 0.9034 0.7425 0.094 Uiso calc U P R 0.157(6) A 2
H H28F 0.0132 0.8792 0.6983 0.094 Uiso calc U P R 0.157(6) A 2
C C29A 0.295(3) 0.674(3) 0.6315(11) 0.021(8) Uani d U P D 0.157(6) A 2
H H29D 0.3273 0.6058 0.6248 0.032 Uiso calc U P R 0.157(6) A 2
H H29E 0.2504 0.701 0.6006 0.032 Uiso calc U P R 0.157(6) A 2
H H29F 0.3513 0.7255 0.6445 0.032 Uiso calc U P R 0.157(6) A 2
C C11A 0.1509(17) 0.3504(19) 0.6452(9) 0.020(7) Uani d U P D 0.157(6) A 2
C C12A 0.118(2) 0.255(2) 0.6641(10) 0.030(8) Uani d U P D 0.157(6) A 2
C C13A 0.033(3) 0.194(3) 0.6374(12) 0.034(8) Uani d U P D 0.157(6) A 2
H H13A 0.0157 0.1286 0.6507 0.04 Uiso calc U P R 0.157(6) A 2
C C14A -0.026(3) 0.230(3) 0.5914(13) 0.030(8) Uani d U P D 0.157(6) A 2
C C15A -0.001(4) 0.330(3) 0.5755(16) 0.025(8) Uani d U P D 0.157(6) A 2
H H15A -0.0458 0.3597 0.5468 0.03 Uiso calc U P R 0.157(6) A 2
C C16A 0.088(3) 0.389(2) 0.5994(12) 0.025(8) Uani d U P D 0.157(6) A 2
C C17A 0.175(2) 0.199(3) 0.7120(9) 0.037(8) Uani d U P D 0.157(6) A 2
H H17D 0.2337 0.244 0.7294 0.056 Uiso calc U P R 0.157(6) A 2
H H17E 0.1247 0.1875 0.7335 0.056 Uiso calc U P R 0.157(6) A 2
H H17F 0.2029 0.1302 0.7037 0.056 Uiso calc U P R 0.157(6) A 2
C C18A -0.120(4) 0.165(4) 0.564(2) 0.043(12) Uani d U P D 0.157(6) A 2
H H18D -0.1226 0.0975 0.5821 0.065 Uiso calc U P R 0.157(6) A 2
H H18E -0.1853 0.2055 0.5636 0.065 Uiso calc U P R 0.157(6) A 2
H H18F -0.1125 0.1507 0.5303 0.065 Uiso calc U P R 0.157(6) A 2
C C19A 0.105(4) 0.498(3) 0.5791(18) 0.019(9) Uani d U P D 0.157(6) A 2
H H19D 0.1692 0.5299 0.5994 0.028 Uiso calc U P R 0.157(6) A 2
H H19E 0.1122 0.4914 0.5445 0.028 Uiso calc U P R 0.157(6) A 2
H H19F 0.0436 0.5435 0.5804 0.028 Uiso calc U P R 0.157(6) A 2
C C31 0.3054(3) 0.3265(3) 0.56454(14) 0.0292(9) Uani d . . . 1.0 . .
C C32 0.2696(3) 0.2211(3) 0.56954(15) 0.0330(9) Uani d . . . 1.0 . .
C C33 0.1908(4) 0.1724(4) 0.53368(16) 0.0374(10) Uani d . . . 1.0 . .
H H33 0.1667 0.1027 0.5392 0.045 Uiso calc U . R 1.0 . .
C C34 0.1479(3) 0.2259(4) 0.49010(15) 0.0349(10) Uani d . . . 1.0 . .
C C35 0.1867(3) 0.3245(4) 0.48108(15) 0.0334(10) Uani d . . . 1.0 . .
H H35 0.1605 0.3597 0.4502 0.04 Uiso calc U . R 1.0 . .
C C36 0.2653(3) 0.3728(3) 0.51777(14) 0.0293(9) Uani d . . . 1.0 . .
C C37 0.3241(4) 0.1525(4) 0.61214(16) 0.0412(11) Uani d . . D 1.0 . .
F F1 0.3247(13) 0.1843(14) 0.6583(4) 0.041(3) Uani d U P D 0.58(3) B 1
F F2 0.2973(14) 0.0488(7) 0.6103(4) 0.064(3) Uani d U P D 0.58(3) B 1
F F3 0.4327(6) 0.1470(11) 0.6123(4) 0.046(2) Uani d U P D 0.58(3) B 1
F F1A 0.3439(19) 0.2031(15) 0.6557(6) 0.030(3) Uani d U P D 0.42(3) B 2
F F2A 0.4070(17) 0.1035(19) 0.6037(6) 0.074(5) Uani d U P D 0.42(3) B 2
F F3A 0.2514(16) 0.0731(13) 0.6183(6) 0.059(5) Uani d U P D 0.42(3) B 2
C C38 0.0593(4) 0.1775(4) 0.45176(17) 0.0452(12) Uani d U . D 1.0 . .
F F4 -0.0362(2) 0.2210(3) 0.45357(15) 0.0550(14) Uani d U P D 0.862(10) C 1
F F5 0.0493(5) 0.0749(4) 0.4574(3) 0.073(2) Uani d U P D 0.862(10) C 1
F F6 0.0683(4) 0.1973(5) 0.40537(12) 0.0684(17) Uani d U P D 0.862(10) C 1
F F4A -0.010(3) 0.238(3) 0.4223(17) 0.151(19) Uani d U P D 0.138(10) C 2
F F5A 0.017(3) 0.088(2) 0.4660(16) 0.059(10) Uani d U P D 0.138(10) C 2
F F6A 0.108(2) 0.129(3) 0.4172(11) 0.080(10) Uani d U P D 0.138(10) C 2
C C39 0.3098(3) 0.4748(4) 0.50109(14) 0.0322(9) Uani d . . . 1.0 . .
C C41 0.6635(3) 0.4887(4) 0.65214(15) 0.0321(9) Uani d . . . 1.0 . .
C C42 0.6888(4) 0.5965(4) 0.65014(16) 0.0412(11) Uani d . . . 1.0 . .
C C43 0.7962(4) 0.6230(5) 0.65292(17) 0.0552(15) Uani d . . . 1.0 . .
H H43 0.8159 0.696 0.6521 0.066 Uiso calc U . R 1.0 . .
C C44 0.8720(4) 0.5466(6) 0.65670(18) 0.0652(18) Uani d . . . 1.0 . .
H H44 0.9438 0.5665 0.6585 0.078 Uiso calc U . R 1.0 . .
C C45 0.8456(4) 0.4412(6) 0.65795(19) 0.0588(16) Uani d . . . 1.0 . .
H H45 0.8997 0.3888 0.6604 0.071 Uiso calc U . R 1.0 . .
C C46 0.7413(3) 0.4084(4) 0.65570(17) 0.0435(12) Uani d . . . 1.0 . .
C C47 0.6073(4) 0.6825(4) 0.6437(2) 0.0604(15) Uani d . . . 1.0 . .
H H47A 0.5456 0.6616 0.6179 0.091 Uiso calc U . R 1.0 . .
H H47B 0.6374 0.7488 0.6338 0.091 Uiso calc U . R 1.0 . .
H H47C 0.5852 0.6937 0.6753 0.091 Uiso calc U . R 1.0 . .
C C48 0.7171(4) 0.2915(4) 0.6589(2) 0.0634(17) Uani d . . . 1.0 . .
H H48A 0.6782 0.2662 0.6262 0.095 Uiso calc U . R 1.0 . .
H H48B 0.6738 0.2805 0.6836 0.095 Uiso calc U . R 1.0 . .
H H48C 0.7837 0.2515 0.6688 0.095 Uiso calc U . R 1.0 . .
F F7 0.2378(2) 0.5309(3) 0.46919(12) 0.0671(10) Uani d . . . 1.0 . .
F F8 0.3853(3) 0.4525(2) 0.47642(12) 0.0643(9) Uani d . . . 1.0 . .
F F9 0.3540(2) 0.5410(2) 0.53680(9) 0.0507(7) Uani d . . . 1.0 . .
C C51 0.6938(9) 0.9946(12) 0.6192(5) 0.088(4) Uani d U P D 0.758(10) D 1
H H51A 0.7707 1.0065 0.6274 0.131 Uiso calc U P R 0.758(10) D 1
H H51B 0.657 1.0634 0.6132 0.131 Uiso calc U P R 0.758(10) D 1
H H51C 0.6725 0.9581 0.6471 0.131 Uiso calc U P R 0.758(10) D 1
C C52 0.6645(6) 0.9256(6) 0.5724(3) 0.058(2) Uani d U P D 0.758(10) D 1
H H52A 0.7034 0.857 0.5786 0.07 Uiso calc U P R 0.758(10) D 1
H H52B 0.6879 0.9622 0.5447 0.07 Uiso calc U P R 0.758(10) D 1
C C53 0.5453(6) 0.9022(6) 0.5564(3) 0.053(2) Uani d U P D 0.758(10) D 1
H H53A 0.5201 0.8737 0.5855 0.064 Uiso calc U P R 0.758(10) D 1
H H53B 0.5072 0.97 0.5464 0.064 Uiso calc U P R 0.758(10) D 1
C C54 0.5173(6) 0.8236(7) 0.5140(3) 0.066(2) Uani d U P D 0.758(10) D 1
H H54A 0.5429 0.8515 0.4849 0.079 Uiso calc U P R 0.758(10) D 1
H H54B 0.5542 0.7552 0.5241 0.079 Uiso calc U P R 0.758(10) D 1
C C55 0.4005(7) 0.8037(9) 0.4988(4) 0.069(3) Uani d U P D 0.758(10) D 1
H H55A 0.3862 0.7523 0.4712 0.104 Uiso calc U P R 0.758(10) D 1
H H55B 0.375 0.7747 0.5272 0.104 Uiso calc U P R 0.758(10) D 1
H H55C 0.3637 0.8709 0.4881 0.104 Uiso calc U P R 0.758(10) D 1
C C51A 0.725(2) 0.969(3) 0.6135(15) 0.075(12) Uani d U P D 0.242(10) D 2
H H51D 0.7336 1.0153 0.643 0.113 Uiso calc U P R 0.242(10) D 2
H H51E 0.7589 0.9002 0.623 0.113 Uiso calc U P R 0.242(10) D 2
H H51F 0.7584 1.0035 0.5886 0.113 Uiso calc U P R 0.242(10) D 2
C C52A 0.6072(19) 0.953(2) 0.5913(10) 0.086(10) Uani d U P D 0.242(10) D 2
H H52C 0.5739 1.0235 0.5829 0.103 Uiso calc U P R 0.242(10) D 2
H H52D 0.5743 0.9205 0.6172 0.103 Uiso calc U P R 0.242(10) D 2
C C53A 0.5815(19) 0.882(3) 0.5446(11) 0.091(13) Uani d U P D 0.242(10) D 2
H H53C 0.601 0.9198 0.5162 0.109 Uiso calc U P R 0.242(10) D 2
H H53D 0.6231 0.8152 0.5506 0.109 Uiso calc U P R 0.242(10) D 2
C C54A 0.4627(17) 0.856(2) 0.5321(9) 0.067(8) Uani d U P D 0.242(10) D 2
H H54C 0.4428 0.8224 0.5614 0.08 Uiso calc U P R 0.242(10) D 2
H H54D 0.4216 0.9231 0.5246 0.08 Uiso calc U P R 0.242(10) D 2
C C55A 0.435(2) 0.782(2) 0.4883(10) 0.060(9) Uani d U P D 0.242(10) D 2
H H55D 0.3589 0.767 0.4811 0.089 Uiso calc U P R 0.242(10) D 2
H H55E 0.4538 0.816 0.4591 0.089 Uiso calc U P R 0.242(10) D 2
H H55F 0.475 0.7155 0.4959 0.089 Uiso calc U P R 0.242(10) D 2

loop_
_atom_site_aniso_label
_atom_site_aniso_U_11
_atom_site_aniso_U_22
_atom_site_aniso_U_33
_atom_site_aniso_U_12
_atom_site_aniso_U_13
_atom_site_aniso_U_23
N1 0.0203(16) 0.0354(19) 0.0250(16) 0.0020(14) 0.0059(13) 0.0006(15)
B1 0.027(2) 0.035(3) 0.025(2) 0.000(2) -0.0001(18) 0.001(2)
C1 0.028(2) 0.029(2) 0.0234(19) 0.0018(17) 0.0045(16) -0.0035(16)
C4 0.033(2) 0.048(3) 0.024(2) -0.005(2) 0.0010(17) 0.0021(19)
C5 0.048(3) 0.063(3) 0.041(3) -0.020(3) -0.012(2) 0.025(3)
C6 0.037(3) 0.092(4) 0.027(2) -0.010(3) 0.0074(19) -0.014(3)
C7 0.033(2) 0.052(3) 0.025(2) -0.008(2) -0.0025(17) 0.002(2)
C3 0.031(2) 0.031(2) 0.0218(19) 0.0036(17) 0.0052(16) -0.0021(17)
C2 0.028(2) 0.036(2) 0.025(2) -0.0034(18) 0.0024(16) 0.0000(18)
P1 0.0275(8) 0.0319(12) 0.0271(8) -0.0038(8) 0.0047(5) -0.0033(9)
C21 0.025(2) 0.026(3) 0.027(3) -0.001(2) 0.002(2) -0.006(3)
C22 0.024(2) 0.046(3) 0.037(3) -0.004(2) 0.004(2) -0.014(2)
C23 0.028(3) 0.047(4) 0.040(4) 0.004(3) 0.004(2) -0.014(3)
C24 0.031(3) 0.044(3) 0.038(3) 0.010(2) -0.007(2) -0.017(2)
C25 0.030(3) 0.034(3) 0.031(3) 0.006(2) -0.003(2) -0.008(2)
C26 0.026(3) 0.031(3) 0.031(3) 0.003(2) 0.002(2) -0.004(2)
C27 0.038(3) 0.052(4) 0.048(3) -0.014(3) 0.019(3) -0.012(3)
C28 0.046(3) 0.050(4) 0.054(4) 0.025(3) -0.006(3) -0.024(3)
C29 0.035(4) 0.032(4) 0.038(4) 0.006(3) 0.012(3) 0.002(3)
C11 0.030(3) 0.030(3) 0.035(3) 0.003(2) 0.012(2) -0.005(2)
C12 0.030(3) 0.032(3) 0.036(3) 0.000(3) 0.009(2) 0.000(3)
C13 0.034(3) 0.029(3) 0.045(3) -0.005(3) 0.011(2) -0.003(3)
C14 0.029(3) 0.028(4) 0.044(3) -0.002(3) 0.007(2) -0.011(3)
C15 0.029(3) 0.032(4) 0.036(3) -0.004(3) 0.004(2) -0.004(3)
C16 0.029(3) 0.027(3) 0.031(3) 0.000(3) 0.004(2) -0.006(3)
C17 0.036(3) 0.038(4) 0.041(3) 0.003(3) 0.011(2) 0.005(3)
C18 0.041(4) 0.039(5) 0.056(4) -0.011(3) 0.011(3) -0.012(3)
C19 0.038(4) 0.035(4) 0.034(4) -0.005(4) 0.004(3) -0.005(3)
P1A 0.026(4) 0.048(6) 0.022(4) -0.006(4) 0.009(3) -0.005(5)
C21A 0.020(7) 0.015(8) 0.020(8) 0.002(6) 0.007(6) -0.005(6)
C22A 0.034(9) 0.039(9) 0.035(9) -0.002(7) 0.008(6) 0.001(7)
C23A 0.039(9) 0.050(10) 0.043(10) 0.002(7) 0.009(7) -0.004(7)
C24A 0.026(10) 0.032(10) 0.029(10) 0.003(7) 0.006(6) -0.005(7)
C25A 0.035(8) 0.042(9) 0.038(8) 0.001(6) 0.004(6) -0.007(6)
C26A 0.009(7) 0.015(8) 0.014(7) 0.002(6) 0.005(5) 0.003(6)
C27A 0.047(12) 0.046(13) 0.043(12) 0.003(11) 0.027(10) -0.009(11)
C28A 0.057(14) 0.066(15) 0.067(15) 0.008(12) 0.019(11) -0.005(12)
C29A 0.020(12) 0.019(11) 0.021(13) -0.007(10) -0.006(10) 0.002(10)
C11A 0.016(8) 0.022(9) 0.021(8) 0.004(6) 0.002(6) -0.005(6)
C12A 0.031(9) 0.031(10) 0.031(9) 0.001(7) 0.010(6) 0.004(6)
C13A 0.032(9) 0.034(10) 0.034(9) 0.001(7) 0.005(6) -0.001(7)
C14A 0.031(10) 0.029(10) 0.032(10) 0.002(6) 0.010(6) 0.001(6)
C15A 0.024(9) 0.026(10) 0.024(9) -0.001(6) 0.004(6) -0.005(6)
C16A 0.027(9) 0.025(10) 0.024(9) 0.003(6) 0.007(6) 0.004(6)
C17A 0.039(12) 0.046(13) 0.029(11) 0.000(11) 0.013(9) -0.006(11)
C18A 0.039(14) 0.049(15) 0.044(14) -0.009(9) 0.012(9) -0.003(9)
C19A 0.020(12) 0.020(14) 0.013(12) -0.006(10) -0.001(9) 0.000(10)
C31 0.027(2) 0.036(2) 0.025(2) 0.0014(17) 0.0052(16) -0.0013(18)
C32 0.037(2) 0.034(2) 0.026(2) 0.0006(19) 0.0037(17) 0.0003(18)
C33 0.043(3) 0.036(2) 0.035(2) -0.009(2) 0.012(2) -0.004(2)
C34 0.033(2) 0.043(3) 0.026(2) -0.0045(19) 0.0004(17) -0.0039(19)
C35 0.033(2) 0.039(2) 0.026(2) 0.0029(19) 0.0015(17) 0.0009(18)
C36 0.028(2) 0.033(2) 0.026(2) -0.0006(17) 0.0054(16) -0.0005(17)
C37 0.055(3) 0.033(3) 0.034(2) -0.006(2) 0.006(2) -0.002(2)
F1 0.044(5) 0.048(7) 0.030(4) -0.011(4) 0.008(3) 0.013(3)
F2 0.083(7) 0.043(4) 0.053(4) -0.009(4) -0.013(4) 0.002(3)
F3 0.057(4) 0.044(5) 0.040(4) 0.022(3) 0.013(3) 0.011(3)
F1A 0.051(8) 0.020(5) 0.019(4) -0.007(5) 0.003(4) 0.003(4)
F2A 0.116(9) 0.060(9) 0.052(6) 0.052(7) 0.033(6) 0.013(6)
F3A 0.080(8) 0.031(6) 0.051(6) -0.023(5) -0.019(5) 0.021(4)
C38 0.045(3) 0.048(3) 0.040(3) -0.007(2) 0.004(2) -0.007(2)
F4 0.0316(18) 0.072(3) 0.056(2) -0.0025(16) -0.0026(15) -0.0169(19)
F5 0.072(4) 0.043(2) 0.081(4) -0.006(2) -0.031(3) -0.016(2)
F6 0.060(3) 0.115(4) 0.0265(18) -0.038(3) 0.0014(16) -0.010(2)
F4A 0.15(2) 0.14(2) 0.15(2) -0.009(14) 0.014(14) 0.004(14)
F5A 0.058(14) 0.051(14) 0.070(13) -0.018(10) 0.017(10) -0.009(10)
F6A 0.091(15) 0.099(15) 0.048(12) -0.020(12) 0.012(10) -0.012(11)
C39 0.032(2) 0.040(2) 0.023(2) 0.0017(19) 0.0032(17) -0.0003(18)
C41 0.021(2) 0.048(3) 0.026(2) -0.0032(18) 0.0035(16) -0.0050(19)
C42 0.040(3) 0.053(3) 0.029(2) -0.017(2) 0.0051(19) 0.001(2)
C43 0.054(3) 0.082(4) 0.030(2) -0.033(3) 0.008(2) -0.006(3)
C44 0.037(3) 0.126(6) 0.035(3) -0.018(4) 0.012(2) -0.025(3)
C45 0.028(3) 0.101(5) 0.046(3) 0.009(3) 0.005(2) -0.029(3)
C46 0.029(2) 0.062(3) 0.036(2) 0.008(2) -0.0001(19) -0.020(2)
C47 0.064(4) 0.045(3) 0.068(4) -0.012(3) 0.006(3) 0.018(3)
C48 0.047(3) 0.059(4) 0.071(4) 0.024(3) -0.015(3) -0.027(3)
F7 0.0538(18) 0.063(2) 0.068(2) -0.0104(15) -0.0212(15) 0.0373(17)
F8 0.080(2) 0.0431(17) 0.089(2) -0.0117(15) 0.0597(19) -0.0074(16)
F9 0.085(2) 0.0360(15) 0.0273(13) -0.0165(14) 0.0028(13) -0.0011(11)
C51 0.075(7) 0.105(9) 0.090(7) -0.025(6) 0.035(6) -0.025(6)
C52 0.061(4) 0.061(4) 0.059(4) -0.004(3) 0.026(3) 0.006(3)
C53 0.060(4) 0.047(4) 0.053(4) 0.002(3) 0.015(4) 0.011(3)
C54 0.073(5) 0.069(5) 0.058(4) 0.010(4) 0.018(4) -0.005(4)
C55 0.079(6) 0.068(6) 0.062(6) 0.003(5) 0.019(5) -0.009(5)
C51A 0.091(17) 0.054(14) 0.082(16) -0.016(12) 0.022(12) -0.008(11)
C52A 0.088(11) 0.082(11) 0.087(11) 0.002(7) 0.015(7) -0.004(7)
C53A 0.091(15) 0.088(15) 0.093(15) -0.003(7) 0.019(7) -0.001(7)
C54A 0.066(10) 0.069(10) 0.068(10) 0.005(7) 0.019(7) 0.003(7)
C55A 0.060(13) 0.058(13) 0.056(13) 0.003(11) 0.003(10) -0.005(10)

loop_
_atom_type_symbol
_atom_type_description
_atom_type_scat_dispersion_real
_atom_type_scat_dispersion_imag
_atom_type_scat_source
C C 0.0181 0.0091 'International Tables Vol C Tables 4.2.6.8 and 6.1.1.4'
H H 0.0000 0.0000 'International Tables Vol C Tables 4.2.6.8 and 6.1.1.4'
B B 0.0090 0.0039 'International Tables Vol C Tables 4.2.6.8 and 6.1.1.4'
N N 0.0311 0.0180 'International Tables Vol C Tables 4.2.6.8 and 6.1.1.4'
F F 0.0727 0.0534 'International Tables Vol C Tables 4.2.6.8 and 6.1.1.4'
P P 0.2955 0.4335 'International Tables Vol C Tables 4.2.6.8 and 6.1.1.4'

loop_
_geom_angle_atom_site_label_1
_geom_angle_atom_site_label_2
_geom_angle_atom_site_label_3
_geom_angle_site_symmetry_1
_geom_angle_site_symmetry_3
_geom_angle
_geom_angle_publ_flag
C3 N1 C41 . . 120.9(3) ?
C3 N1 C1 . . 111.2(3) ?
C41 N1 C1 . . 127.3(3) ?
C2 B1 C3 . . 102.7(3) ?
C2 B1 C31 . . 133.9(4) ?
C3 B1 C31 . . 123.1(4) ?
N1 C1 C2 . . 103.0(3) ?
N1 C1 C4 . . 113.2(3) ?
C2 C1 C4 . . 119.3(3) ?
N1 C1 H1 . . 106.9 ?
C2 C1 H1 . . 106.9 ?
C4 C1 H1 . . 106.9 ?
C5 C4 C7 . . 109.3(4) ?
C5 C4 C6 . . 110.8(4) ?
C7 C4 C6 . . 105.3(3) ?
C5 C4 C1 . . 110.4(4) ?
C7 C4 C1 . . 112.2(3) ?
C6 C4 C1 . . 108.7(4) ?
C4 C5 H5A . . 109.5 ?
C4 C5 H5B . . 109.5 ?
H5A C5 H5B . . 109.5 ?
C4 C5 H5C . . 109.5 ?
H5A C5 H5C . . 109.5 ?
H5B C5 H5C . . 109.5 ?
C4 C6 H6A . . 109.5 ?
C4 C6 H6B . . 109.5 ?
H6A C6 H6B . . 109.5 ?
C4 C6 H6C . . 109.5 ?
H6A C6 H6C . . 109.5 ?
H6B C6 H6C . . 109.5 ?
C4 C7 H7A . . 109.5 ?
C4 C7 H7B . . 109.5 ?
H7A C7 H7B . . 109.5 ?
C4 C7 H7C . . 109.5 ?
H7A C7 H7C . . 109.5 ?
H7B C7 H7C . . 109.5 ?
N1 C3 B1 . . 113.3(3) ?
N1 C3 H3 . . 123.3 ?
B1 C3 H3 . . 123.3 ?
B1 C2 C1 . . 109.6(3) ?
B1 C2 P1 . . 133.1(3) ?
C1 C2 P1 . . 116.9(3) ?
B1 C2 P1A . . 122.2(5) ?
C1 C2 P1A . . 122.4(4) ?
C2 P1 C11 . . 106.7(3) ?
C2 P1 C21 . . 113.5(2) ?
C11 P1 C21 . . 105.5(3) ?
C26 C21 C22 . . 118.8(5) ?
C26 C21 P1 . . 128.9(4) ?
C22 C21 P1 . . 112.3(5) ?
C23 C22 C21 . . 119.7(6) ?
C23 C22 C27 . . 117.2(5) ?
C21 C22 C27 . . 123.1(5) ?
C22 C23 C24 . . 122.1(6) ?
C22 C23 H23 . . 118.9 ?
C24 C23 H23 . . 118.9 ?
C25 C24 C23 . . 117.8(5) ?
C25 C24 C28 . . 120.2(6) ?
C23 C24 C28 . . 122.0(5) ?
C24 C25 C26 . . 122.4(6) ?
C24 C25 H25 . . 118.8 ?
C26 C25 H25 . . 118.8 ?
C25 C26 C21 . . 119.2(6) ?
C25 C26 C29 . . 114.7(6) ?
C21 C26 C29 . . 126.0(5) ?
C22 C27 H27A . . 109.5 ?
C22 C27 H27B . . 109.5 ?
H27A C27 H27B . . 109.5 ?
C22 C27 H27C . . 109.5 ?
H27A C27 H27C . . 109.5 ?
H27B C27 H27C . . 109.5 ?
C24 C28 H28A . . 109.5 ?
C24 C28 H28B . . 109.5 ?
H28A C28 H28B . . 109.5 ?
C24 C28 H28C . . 109.5 ?
H28A C28 H28C . . 109.5 ?
H28B C28 H28C . . 109.5 ?
C26 C29 H29A . . 109.5 ?
C26 C29 H29B . . 109.5 ?
H29A C29 H29B . . 109.5 ?
C26 C29 H29C . . 109.5 ?
H29A C29 H29C . . 109.5 ?
H29B C29 H29C . . 109.5 ?
C12 C11 C16 . . 118.9(5) ?
C12 C11 P1 . . 115.9(4) ?
C16 C11 P1 . . 125.2(5) ?
C13 C12 C11 . . 119.3(5) ?
C13 C12 C17 . . 116.4(5) ?
C11 C12 C17 . . 124.2(5) ?
C14 C13 C12 . . 122.1(6) ?
C14 C13 H13 . . 119.0 ?
C12 C13 H13 . . 119.0 ?
C15 C14 C13 . . 118.0(6) ?
C15 C14 C18 . . 120.6(6) ?
C13 C14 C18 . . 121.3(6) ?
C14 C15 C16 . . 122.4(6) ?
C14 C15 H15 . . 118.8 ?
C16 C15 H15 . . 118.8 ?
C15 C16 C11 . . 119.2(6) ?
C15 C16 C19 . . 118.2(6) ?
C11 C16 C19 . . 122.6(6) ?
C12 C17 H17A . . 109.5 ?
C12 C17 H17B . . 109.5 ?
H17A C17 H17B . . 109.5 ?
C12 C17 H17C . . 109.5 ?
H17A C17 H17C . . 109.5 ?
H17B C17 H17C . . 109.5 ?
C14 C18 H18A . . 109.5 ?
C14 C18 H18B . . 109.5 ?
H18A C18 H18B . . 109.5 ?
C14 C18 H18C . . 109.5 ?
H18A C18 H18C . . 109.5 ?
H18B C18 H18C . . 109.5 ?
C16 C19 H19A . . 109.5 ?
C16 C19 H19B . . 109.5 ?
H19A C19 H19B . . 109.5 ?
C16 C19 H19C . . 109.5 ?
H19A C19 H19C . . 109.5 ?
H19B C19 H19C . . 109.5 ?
C2 P1A C11A . . 114.3(11) ?
C2 P1A C21A . . 102.4(8) ?
C11A P1A C21A . . 105.2(12) ?
C22A C21A C26A . . 119.0(15) ?
C22A C21A P1A . . 111.2(14) ?
C26A C21A P1A . . 129.8(12) ?
C23A C22A C21A . . 118.8(17) ?
C23A C22A C27A . . 118.7(17) ?
C21A C22A C27A . . 122.3(17) ?
C22A C23A C24A . . 123.0(19) ?
C22A C23A H23A . . 118.5 ?
C24A C23A H23A . . 118.5 ?
C25A C24A C23A . . 117.2(19) ?
C25A C24A C28A . . 122.(2) ?
C23A C24A C28A . . 120.(2) ?
C24A C25A C26A . . 121.1(19) ?
C24A C25A H25A . . 119.5 ?
C26A C25A H25A . . 119.5 ?
C25A C26A C21A . . 120.4(17) ?
C25A C26A C29A . . 112.6(19) ?
C21A C26A C29A . . 127.0(17) ?
C22A C27A H27D . . 109.5 ?
C22A C27A H27E . . 109.5 ?
H27D C27A H27E . . 109.5 ?
C22A C27A H27F . . 109.5 ?
H27D C27A H27F . . 109.5 ?
H27E C27A H27F . . 109.5 ?
C24A C28A H28D . . 109.5 ?
C24A C28A H28E . . 109.5 ?
H28D C28A H28E . . 109.5 ?
C24A C28A H28F . . 109.5 ?
H28D C28A H28F . . 109.5 ?
H28E C28A H28F . . 109.5 ?
C26A C29A H29D . . 109.5 ?
C26A C29A H29E . . 109.5 ?
H29D C29A H29E . . 109.5 ?
C26A C29A H29F . . 109.5 ?
H29D C29A H29F . . 109.5 ?
H29E C29A H29F . . 109.5 ?
C12A C11A C16A . . 117.0(15) ?
C12A C11A P1A . . 116.5(14) ?
C16A C11A P1A . . 126.3(15) ?
C13A C12A C11A . . 121.8(17) ?
C13A C12A C17A . . 112.4(17) ?
C11A C12A C17A . . 125.6(18) ?
C14A C13A C12A . . 121.1(19) ?
C14A C13A H13A . . 119.4 ?
C12A C13A H13A . . 119.4 ?
C15A C14A C13A . . 116.6(19) ?
C15A C14A C18A . . 123.(2) ?
C13A C14A C18A . . 120.(2) ?
C14A C15A C16A . . 124.(2) ?
C14A C15A H15A . . 118.2 ?
C16A C15A H15A . . 118.2 ?
C15A C16A C11A . . 119.3(18) ?
C15A C16A C19A . . 118.(2) ?
C11A C16A C19A . . 122.(2) ?
C12A C17A H17D . . 109.5 ?
C12A C17A H17E . . 109.5 ?
H17D C17A H17E . . 109.5 ?
C12A C17A H17F . . 109.5 ?
H17D C17A H17F . . 109.5 ?
H17E C17A H17F . . 109.5 ?
C14A C18A H18D . . 109.5 ?
C14A C18A H18E . . 109.5 ?
H18D C18A H18E . . 109.5 ?
C14A C18A H18F . . 109.5 ?
H18D C18A H18F . . 109.5 ?
H18E C18A H18F . . 109.5 ?
C16A C19A H19D . . 109.5 ?
C16A C19A H19E . . 109.5 ?
H19D C19A H19E . . 109.5 ?
C16A C19A H19F . . 109.5 ?
H19D C19A H19F . . 109.5 ?
H19E C19A H19F . . 109.5 ?
C36 C31 C32 . . 114.3(4) ?
C36 C31 B1 . . 123.6(4) ?
C32 C31 B1 . . 122.1(4) ?
C33 C32 C31 . . 122.9(4) ?
C33 C32 C37 . . 116.6(4) ?
C31 C32 C37 . . 120.2(4) ?
C34 C33 C32 . . 119.6(4) ?
C34 C33 H33 . . 120.2 ?
C32 C33 H33 . . 120.2 ?
C35 C34 C33 . . 120.0(4) ?
C35 C34 C38 . . 119.2(4) ?
C33 C34 C38 . . 120.8(4) ?
C34 C35 C36 . . 119.5(4) ?
C34 C35 H35 . . 120.3 ?
C36 C35 H35 . . 120.3 ?
C31 C36 C35 . . 123.1(4) ?
C31 C36 C39 . . 122.6(4) ?
C35 C36 C39 . . 114.1(4) ?
F2A C37 F1A . . 112.5(12) ?
F1 C37 F2 . . 105.9(7) ?
F1 C37 F3 . . 102.4(8) ?
F2 C37 F3 . . 101.7(6) ?
F2A C37 F3A . . 106.6(8) ?
F1A C37 F3A . . 103.4(9) ?
F2A C37 C32 . . 113.3(7) ?
F1 C37 C32 . . 118.6(9) ?
F1A C37 C32 . . 113.3(10) ?
F2 C37 C32 . . 116.9(6) ?
F3 C37 C32 . . 109.2(5) ?
F3A C37 C32 . . 106.8(6) ?
F5 C38 F6 . . 109.2(5) ?
F4A C38 F5A . . 113.(2) ?
F5 C38 F4 . . 106.1(5) ?
F6 C38 F4 . . 103.3(4) ?
F4A C38 F6A . . 100.(2) ?
F5A C38 F6A . . 96.3(18) ?
F5 C38 C34 . . 113.2(5) ?
F4A C38 C34 . . 121.(2) ?
F6 C38 C34 . . 112.7(4) ?
F5A C38 C34 . . 115.(2) ?
F4 C38 C34 . . 111.8(4) ?
F6A C38 C34 . . 105.5(13) ?
F9 C39 F7 . . 106.6(4) ?
F9 C39 F8 . . 105.4(3) ?
F7 C39 F8 . . 105.0(4) ?
F9 C39 C36 . . 116.0(3) ?
F7 C39 C36 . . 112.9(3) ?
F8 C39 C36 . . 110.1(4) ?
C42 C41 C46 . . 121.6(4) ?
C42 C41 N1 . . 120.8(4) ?
C46 C41 N1 . . 117.5(4) ?
C41 C42 C43 . . 117.5(5) ?
C41 C42 C47 . . 122.7(4) ?
C43 C42 C47 . . 119.8(5) ?
C44 C43 C42 . . 121.5(6) ?
C44 C43 H43 . . 119.3 ?
C42 C43 H43 . . 119.3 ?
C43 C44 C45 . . 120.3(5) ?
C43 C44 H44 . . 119.9 ?
C45 C44 H44 . . 119.9 ?
C44 C45 C46 . . 121.8(5) ?
C44 C45 H45 . . 119.1 ?
C46 C45 H45 . . 119.1 ?
C45 C46 C41 . . 117.3(5) ?
C45 C46 C48 . . 119.6(5) ?
C41 C46 C48 . . 123.0(4) ?
C42 C47 H47A . . 109.5 ?
C42 C47 H47B . . 109.5 ?
H47A C47 H47B . . 109.5 ?
C42 C47 H47C . . 109.5 ?
H47A C47 H47C . . 109.5 ?
H47B C47 H47C . . 109.5 ?
C46 C48 H48A . . 109.5 ?
C46 C48 H48B . . 109.5 ?
H48A C48 H48B . . 109.5 ?
C46 C48 H48C . . 109.5 ?
H48A C48 H48C . . 109.5 ?
H48B C48 H48C . . 109.5 ?
C52 C51 H51A . . 109.5 ?
C52 C51 H51B . . 109.5 ?
H51A C51 H51B . . 109.5 ?
C52 C51 H51C . . 109.5 ?
H51A C51 H51C . . 109.5 ?
H51B C51 H51C . . 109.5 ?
C51 C52 C53 . . 113.5(7) ?
C51 C52 H52A . . 108.9 ?
C53 C52 H52A . . 108.9 ?
C51 C52 H52B . . 108.9 ?
C53 C52 H52B . . 108.9 ?
H52A C52 H52B . . 107.7 ?
C54 C53 C52 . . 113.7(7) ?
C54 C53 H53A . . 108.8 ?
C52 C53 H53A . . 108.8 ?
C54 C53 H53B . . 108.8 ?
C52 C53 H53B . . 108.8 ?
H53A C53 H53B . . 107.7 ?
C55 C54 C53 . . 112.4(7) ?
C55 C54 H54A . . 109.1 ?
C53 C54 H54A . . 109.1 ?
C55 C54 H54B . . 109.1 ?
C53 C54 H54B . . 109.1 ?
H54A C54 H54B . . 107.9 ?
C54 C55 H55A . . 109.5 ?
C54 C55 H55B . . 109.5 ?
H55A C55 H55B . . 109.5 ?
C54 C55 H55C . . 109.5 ?
H55A C55 H55C . . 109.5 ?
H55B C55 H55C . . 109.5 ?
C52A C51A H51D . . 109.5 ?
C52A C51A H51E . . 109.5 ?
H51D C51A H51E . . 109.5 ?
C52A C51A H51F . . 109.5 ?
H51D C51A H51F . . 109.5 ?
H51E C51A H51F . . 109.5 ?
C51A C52A C53A . . 115.(2) ?
C51A C52A H52C . . 108.4 ?
C53A C52A H52C . . 108.4 ?
C51A C52A H52D . . 108.4 ?
C53A C52A H52D . . 108.4 ?
H52C C52A H52D . . 107.5 ?
C54A C53A C52A . . 109.6(19) ?
C54A C53A H53C . . 109.8 ?
C52A C53A H53C . . 109.8 ?
C54A C53A H53D . . 109.8 ?
C52A C53A H53D . . 109.8 ?
H53C C53A H53D . . 108.2 ?
C55A C54A C53A . . 111.3(19) ?
C55A C54A H54C . . 109.4 ?
C53A C54A H54C . . 109.4 ?
C55A C54A H54D . . 109.4 ?
C53A C54A H54D . . 109.4 ?
H54C C54A H54D . . 108.0 ?
C54A C55A H55D . . 109.5 ?
C54A C55A H55E . . 109.5 ?
H55D C55A H55E . . 109.5 ?
C54A C55A H55F . . 109.5 ?
H55D C55A H55F . . 109.5 ?
H55E C55A H55F . . 109.5 ?

loop_
_geom_bond_atom_site_label_1
_geom_bond_atom_site_label_2
_geom_bond_site_symmetry_2
_geom_bond_distance
_geom_bond_publ_flag
N1 C3 . 1.320(5) ?
N1 C41 . 1.450(5) ?
N1 C1 . 1.505(5) ?
B1 C2 . 1.482(6) ?
B1 C3 . 1.517(6) ?
B1 C31 . 1.601(6) ?
C1 C2 . 1.532(5) ?
C1 C4 . 1.564(5) ?
C1 H1 . 1.0 ?
C4 C5 . 1.522(7) ?
C4 C7 . 1.532(6) ?
C4 C6 . 1.555(6) ?
C5 H5A . 0.98 ?
C5 H5B . 0.98 ?
C5 H5C . 0.98 ?
C6 H6A . 0.98 ?
C6 H6B . 0.98 ?
C6 H6C . 0.98 ?
C7 H7A . 0.98 ?
C7 H7B . 0.98 ?
C7 H7C . 0.98 ?
C3 H3 . 0.95 ?
C2 P1 . 1.811(5) ?
C2 P1A . 1.815(11) ?
P1 C11 . 1.849(6) ?
P1 C21 . 1.863(6) ?
C21 C26 . 1.412(8) ?
C21 C22 . 1.428(7) ?
C22 C23 . 1.386(7) ?
C22 C27 . 1.500(7) ?
C23 C24 . 1.398(8) ?
C23 H23 . 0.95 ?
C24 C25 . 1.393(7) ?
C24 C28 . 1.511(7) ?
C25 C26 . 1.400(6) ?
C25 H25 . 0.95 ?
C26 C29 . 1.508(7) ?
C27 H27A . 0.98 ?
C27 H27B . 0.98 ?
C27 H27C . 0.98 ?
C28 H28A . 0.98 ?
C28 H28B . 0.98 ?
C28 H28C . 0.98 ?
C29 H29A . 0.98 ?
C29 H29B . 0.98 ?
C29 H29C . 0.98 ?
C11 C12 . 1.414(8) ?
C11 C16 . 1.416(7) ?
C12 C13 . 1.404(7) ?
C12 C17 . 1.516(7) ?
C13 C14 . 1.390(7) ?
C13 H13 . 0.95 ?
C14 C15 . 1.383(8) ?
C14 C18 . 1.519(8) ?
C15 C16 . 1.402(7) ?
C15 H15 . 0.95 ?
C16 C19 . 1.507(9) ?
C17 H17A . 0.98 ?
C17 H17B . 0.98 ?
C17 H17C . 0.98 ?
C18 H18A . 0.98 ?
C18 H18B . 0.98 ?
C18 H18C . 0.98 ?
C19 H19A . 0.98 ?
C19 H19B . 0.98 ?
C19 H19C . 0.98 ?
P1A C11A . 1.838(15) ?
P1A C21A . 1.911(17) ?
C21A C22A . 1.414(14) ?
C21A C26A . 1.415(18) ?
C22A C23A . 1.399(14) ?
C22A C27A . 1.511(15) ?
C23A C24A . 1.412(14) ?
C23A H23A . 0.95 ?
C24A C25A . 1.396(14) ?
C24A C28A . 1.505(16) ?
C25A C26A . 1.412(14) ?
C25A H25A . 0.95 ?
C26A C29A . 1.513(15) ?
C27A H27D . 0.98 ?
C27A H27E . 0.98 ?
C27A H27F . 0.98 ?
C28A H28D . 0.98 ?
C28A H28E . 0.98 ?
C28A H28F . 0.98 ?
C29A H29D . 0.98 ?
C29A H29E . 0.98 ?
C29A H29F . 0.98 ?
C11A C12A . 1.407(14) ?
C11A C16A . 1.424(17) ?
C12A C13A . 1.400(14) ?
C12A C17A . 1.524(15) ?
C13A C14A . 1.398(14) ?
C13A H13A . 0.95 ?
C14A C15A . 1.390(14) ?
C14A C18A . 1.508(15) ?
C15A C16A . 1.397(14) ?
C15A H15A . 0.95 ?
C16A C19A . 1.512(15) ?
C17A H17D . 0.98 ?
C17A H17E . 0.98 ?
C17A H17F . 0.98 ?
C18A H18D . 0.98 ?
C18A H18E . 0.98 ?
C18A H18F . 0.98 ?
C19A H19D . 0.98 ?
C19A H19E . 0.98 ?
C19A H19F . 0.98 ?
C31 C36 . 1.401(5) ?
C31 C32 . 1.414(6) ?
C32 C33 . 1.393(6) ?
C32 C37 . 1.498(6) ?
C33 C34 . 1.378(6) ?
C33 H33 . 0.95 ?
C34 C35 . 1.375(6) ?
C34 C38 . 1.503(6) ?
C35 C36 . 1.401(6) ?
C35 H35 . 0.95 ?
C36 C39 . 1.512(6) ?
C37 F2A . 1.297(10) ?
C37 F1 . 1.327(9) ?
C37 F1A . 1.328(11) ?
C37 F2 . 1.342(8) ?
C37 F3 . 1.402(8) ?
C37 F3A . 1.402(10) ?
C38 F5 . 1.304(6) ?
C38 F4A . 1.313(15) ?
C38 F6 . 1.327(6) ?
C38 F5A . 1.336(15) ?
C38 F4 . 1.358(5) ?
C38 F6A . 1.383(14) ?
C39 F9 . 1.315(5) ?
C39 F7 . 1.330(5) ?
C39 F8 . 1.332(5) ?
C41 C42 . 1.392(6) ?
C41 C46 . 1.409(6) ?
C42 C43 . 1.411(7) ?
C42 C47 . 1.488(7) ?
C43 C44 . 1.355(8) ?
C43 H43 . 0.95 ?
C44 C45 . 1.365(9) ?
C44 H44 . 0.95 ?
C45 C46 . 1.396(7) ?
C45 H45 . 0.95 ?
C46 C48 . 1.504(8) ?
C47 H47A . 0.98 ?
C47 H47B . 0.98 ?
C47 H47C . 0.98 ?
C48 H48A . 0.98 ?
C48 H48B . 0.98 ?
C48 H48C . 0.98 ?
C51 C52 . 1.526(10) ?
C51 H51A . 0.98 ?
C51 H51B . 0.98 ?
C51 H51C . 0.98 ?
C52 C53 . 1.533(9) ?
C52 H52A . 0.99 ?
C52 H52B . 0.99 ?
C53 C54 . 1.509(9) ?
C53 H53A . 0.99 ?
C53 H53B . 0.99 ?
C54 C55 . 1.495(9) ?
C54 H54A . 0.99 ?
C54 H54B . 0.99 ?
C55 H55A . 0.98 ?
C55 H55B . 0.98 ?
C55 H55C . 0.98 ?
C51A C52A . 1.523(15) ?
C51A H51D . 0.98 ?
C51A H51E . 0.98 ?
C51A H51F . 0.98 ?
C52A C53A . 1.533(15) ?
C52A H52C . 0.99 ?
C52A H52D . 0.99 ?
C53A C54A . 1.530(15) ?
C53A H53C . 0.99 ?
C53A H53D . 0.99 ?
C54A C55A . 1.498(15) ?
C54A H54C . 0.99 ?
C54A H54D . 0.99 ?
C55A H55D . 0.98 ?
C55A H55E . 0.98 ?
C55A H55F . 0.98 ?

loop_
_geom_torsion_atom_site_label_1
_geom_torsion_atom_site_label_2
_geom_torsion_atom_site_label_3
_geom_torsion_atom_site_label_4
_geom_torsion_site_symmetry_1
_geom_torsion_site_symmetry_2
_geom_torsion_site_symmetry_3
_geom_torsion_site_symmetry_4
_geom_torsion
_geom_torsion_publ_flag
C3 N1 C1 C2 . . . . -2.2(4) ?
C41 N1 C1 C2 . . . . 168.8(4) ?
C3 N1 C1 C4 . . . . 128.0(4) ?
C41 N1 C1 C4 . . . . -61.1(5) ?
N1 C1 C4 C5 . . . . -77.0(5) ?
C2 C1 C4 C5 . . . . 44.4(5) ?
N1 C1 C4 C7 . . . . 45.3(5) ?
C2 C1 C4 C7 . . . . 166.6(4) ?
N1 C1 C4 C6 . . . . 161.3(3) ?
C2 C1 C4 C6 . . . . -77.4(5) ?
C41 N1 C3 B1 . . . . -172.6(4) ?
C1 N1 C3 B1 . . . . -1.0(5) ?
C2 B1 C3 N1 . . . . 3.8(5) ?
C31 B1 C3 N1 . . . . 178.4(4) ?
C3 B1 C2 C1 . . . . -5.0(5) ?
C31 B1 C2 C1 . . . . -178.7(4) ?
C3 B1 C2 P1 . . . . -176.9(4) ?
C31 B1 C2 P1 . . . . 9.4(8) ?
C3 B1 C2 P1A . . . . -158.6(6) ?
C31 B1 C2 P1A . . . . 27.7(8) ?
N1 C1 C2 B1 . . . . 4.6(4) ?
C4 C1 C2 B1 . . . . -121.7(4) ?
N1 C1 C2 P1 . . . . 178.0(3) ?
C4 C1 C2 P1 . . . . 51.7(5) ?
N1 C1 C2 P1A . . . . 158.1(6) ?
C4 C1 C2 P1A . . . . 31.8(7) ?
B1 C2 P1 C11 . . . . 0.2(5) ?
C1 C2 P1 C11 . . . . -171.3(3) ?
B1 C2 P1 C21 . . . . -115.6(5) ?
C1 C2 P1 C21 . . . . 72.9(4) ?
C2 P1 C21 C26 . . . . 11.7(6) ?
C11 P1 C21 C26 . . . . -104.8(5) ?
C2 P1 C21 C22 . . . . -165.5(3) ?
C11 P1 C21 C22 . . . . 78.1(4) ?
C26 C21 C22 C23 . . . . 3.0(9) ?
P1 C21 C22 C23 . . . . -179.5(6) ?
C26 C21 C22 C27 . . . . -177.2(5) ?
P1 C21 C22 C27 . . . . 0.3(6) ?
C21 C22 C23 C24 . . . . -0.7(12) ?
C27 C22 C23 C24 . . . . 179.5(7) ?
C22 C23 C24 C25 . . . . -2.1(12) ?
C22 C23 C24 C28 . . . . 178.6(7) ?
C23 C24 C25 C26 . . . . 2.6(8) ?
C28 C24 C25 C26 . . . . -178.0(5) ?
C24 C25 C26 C21 . . . . -0.3(7) ?
C24 C25 C26 C29 . . . . 179.0(5) ?
C22 C21 C26 C25 . . . . -2.5(7) ?
P1 C21 C26 C25 . . . . -179.5(4) ?
C22 C21 C26 C29 . . . . 178.3(6) ?
P1 C21 C26 C29 . . . . 1.3(9) ?
C2 P1 C11 C12 . . . . 106.4(5) ?
C21 P1 C11 C12 . . . . -132.6(5) ?
C2 P1 C11 C16 . . . . -73.6(6) ?
C21 P1 C11 C16 . . . . 47.5(7) ?
C16 C11 C12 C13 . . . . 2.1(10) ?
P1 C11 C12 C13 . . . . -177.9(5) ?
C16 C11 C12 C17 . . . . -175.3(6) ?
P1 C11 C12 C17 . . . . 4.7(8) ?
C11 C12 C13 C14 . . . . -0.1(11) ?
C17 C12 C13 C14 . . . . 177.5(7) ?
C12 C13 C14 C15 . . . . -1.3(13) ?
C12 C13 C14 C18 . . . . -180.0(9) ?
C13 C14 C15 C16 . . . . 0.7(16) ?
C18 C14 C15 C16 . . . . 179.4(10) ?
C14 C15 C16 C11 . . . . 1.3(16) ?
C14 C15 C16 C19 . . . . -178.7(11) ?
C12 C11 C16 C15 . . . . -2.7(12) ?
P1 C11 C16 C15 . . . . 177.3(7) ?
C12 C11 C16 C19 . . . . 177.3(9) ?
P1 C11 C16 C19 . . . . -2.7(12) ?
B1 C2 P1A C11A . . . . -20.3(12) ?
C1 C2 P1A C11A . . . . -170.6(9) ?
B1 C2 P1A C21A . . . . -133.5(9) ?
C1 C2 P1A C21A . . . . 76.2(10) ?
C26A C21A C22A C23A . . . . 5.(4) ?
P1A C21A C22A C23A . . . . -175.(2) ?
C26A C21A C22A C27A . . . . 180.(3) ?
P1A C21A C22A C27A . . . . 0.(4) ?
C21A C22A C23A C24A . . . . 0.(6) ?
C27A C22A C23A C24A . . . . -175.(4) ?
C22A C23A C24A C25A . . . . -6.(7) ?
C22A C23A C24A C28A . . . . -179.(4) ?
C23A C24A C25A C26A . . . . 7.(7) ?
C28A C24A C25A C26A . . . . -180.(4) ?
C24A C25A C26A C21A . . . . -3.(5) ?
C24A C25A C26A C29A . . . . 179.(4) ?
C22A C21A C26A C25A . . . . -3.(4) ?
P1A C21A C26A C25A . . . . 177.(2) ?
C22A C21A C26A C29A . . . . 174.(3) ?
P1A C21A C26A C29A . . . . -6.(5) ?
C2 P1A C11A C12A . . . . 125.(3) ?
C21A P1A C11A C12A . . . . -124.(3) ?
C2 P1A C11A C16A . . . . -60.(4) ?
C21A P1A C11A C16A . . . . 51.(4) ?
C16A C11A C12A C13A . . . . 5.(6) ?
P1A C11A C12A C13A . . . . -179.(3) ?
C16A C11A C12A C17A . . . . 179.(4) ?
P1A C11A C12A C17A . . . . -5.(5) ?
C11A C12A C13A C14A . . . . -3.(7) ?
C17A C12A C13A C14A . . . . -177.(4) ?
C12A C13A C14A C15A . . . . -4.(8) ?
C12A C13A C14A C18A . . . . -177.(5) ?
C13A C14A C15A C16A . . . . 9.(9) ?
C18A C14A C15A C16A . . . . -178.(6) ?
C14A C15A C16A C11A . . . . -6.(9) ?
C14A C15A C16A C19A . . . . -178.(6) ?
C12A C11A C16A C15A . . . . -1.(6) ?
P1A C11A C16A C15A . . . . -176.(4) ?
C12A C11A C16A C19A . . . . 171.(5) ?
P1A C11A C16A C19A . . . . -4.(7) ?
C2 B1 C31 C36 . . . . 98.0(6) ?
C3 B1 C31 C36 . . . . -74.6(6) ?
C2 B1 C31 C32 . . . . -82.9(6) ?
C3 B1 C31 C32 . . . . 104.4(5) ?
C36 C31 C32 C33 . . . . -8.1(6) ?
B1 C31 C32 C33 . . . . 172.8(4) ?
C36 C31 C32 C37 . . . . 165.6(4) ?
B1 C31 C32 C37 . . . . -13.6(6) ?
C31 C32 C33 C34 . . . . 3.0(7) ?
C37 C32 C33 C34 . . . . -170.9(4) ?
C32 C33 C34 C35 . . . . 3.3(7) ?
C32 C33 C34 C38 . . . . -177.2(4) ?
C33 C34 C35 C36 . . . . -3.9(7) ?
C38 C34 C35 C36 . . . . 176.6(4) ?
C32 C31 C36 C35 . . . . 7.4(6) ?
B1 C31 C36 C35 . . . . -173.4(4) ?
C32 C31 C36 C39 . . . . -167.4(4) ?
B1 C31 C36 C39 . . . . 11.7(6) ?
C34 C35 C36 C31 . . . . -1.8(6) ?
C34 C35 C36 C39 . . . . 173.5(4) ?
C33 C32 C37 F2A . . . . 89.5(16) ?
C31 C32 C37 F2A . . . . -84.6(16) ?
C33 C32 C37 F1 . . . . -124.5(9) ?
C31 C32 C37 F1 . . . . 61.5(10) ?
C33 C32 C37 F1A . . . . -140.8(12) ?
C31 C32 C37 F1A . . . . 45.2(13) ?
C33 C32 C37 F2 . . . . 4.3(11) ?
C31 C32 C37 F2 . . . . -169.7(10) ?
C33 C32 C37 F3 . . . . 118.9(7) ?
C31 C32 C37 F3 . . . . -55.1(8) ?
C33 C32 C37 F3A . . . . -27.6(12) ?
C31 C32 C37 F3A . . . . 158.3(12) ?
C35 C34 C38 F5 . . . . 162.0(5) ?
C33 C34 C38 F5 . . . . -17.5(7) ?
C35 C34 C38 F4A . . . . -29.(3) ?
C33 C34 C38 F4A . . . . 151.(3) ?
C35 C34 C38 F6 . . . . 37.5(7) ?
C33 C34 C38 F6 . . . . -142.0(5) ?
C35 C34 C38 F5A . . . . -171.9(18) ?
C33 C34 C38 F5A . . . . 8.5(19) ?
C35 C34 C38 F4 . . . . -78.3(5) ?
C33 C34 C38 F4 . . . . 102.2(5) ?
C35 C34 C38 F6A . . . . 83.2(18) ?
C33 C34 C38 F6A . . . . -96.4(18) ?
C31 C36 C39 F9 . . . . -27.4(6) ?
C35 C36 C39 F9 . . . . 157.3(4) ?
C31 C36 C39 F7 . . . . -150.8(4) ?
C35 C36 C39 F7 . . . . 33.9(5) ?
C31 C36 C39 F8 . . . . 92.2(5) ?
C35 C36 C39 F8 . . . . -83.1(4) ?
C3 N1 C41 C42 . . . . 111.8(5) ?
C1 N1 C41 C42 . . . . -58.3(6) ?
C3 N1 C41 C46 . . . . -65.6(5) ?
C1 N1 C41 C46 . . . . 124.2(4) ?
C46 C41 C42 C43 . . . . -1.4(6) ?
N1 C41 C42 C43 . . . . -178.7(4) ?
C46 C41 C42 C47 . . . . 176.8(4) ?
N1 C41 C42 C47 . . . . -0.6(7) ?
C41 C42 C43 C44 . . . . 0.9(7) ?
C47 C42 C43 C44 . . . . -177.3(5) ?
C42 C43 C44 C45 . . . . 0.0(8) ?
C43 C44 C45 C46 . . . . -0.4(8) ?
C44 C45 C46 C41 . . . . -0.1(7) ?
C44 C45 C46 C48 . . . . -178.1(5) ?
C42 C41 C46 C45 . . . . 1.0(6) ?
N1 C41 C46 C45 . . . . 178.4(4) ?
C42 C41 C46 C48 . . . . 178.9(4) ?
N1 C41 C46 C48 . . . . -3.7(6) ?
C51 C52 C53 C54 . . . . -173.2(9) ?
C52 C53 C54 C55 . . . . -179.2(8) ?
C51A C52A C53A C54A . . . . 170.(3) ?
C52A C53A C54A C55A . . . . -177.(3) ?
